data_7210832
loop_
_publ_author_name
'Yang, Meng'
'OuYang, Zhen-Jie'
'Chen, Wen-Bin'
'Zhou, Rong-Fu'
'Li, Nan'
'Dong, Wen'

_publ_section_title
;
 Structures of six photochromic 3d complexes containing
 3,3&#x2032;-azobis-1,2,4-triazole ligand
;
_journal_issue 42
_journal_name_full CrystEngComm
_journal_page_first 8529
_journal_paper_doi 10.1039/c3ce40736e
_journal_volume 15
_journal_year 2013
_chemical_formula_sum 'C8 H18 Cu N12'
_chemical_formula_weight 345.89
_space_group_IT_number 2
_symmetry_cell_setting triclinic
_symmetry_space_group_name_Hall '-P 1'
_symmetry_space_group_name_H-M 'P -1'
_atom_sites_solution_hydrogens geom
_atom_sites_solution_primary direct
_atom_sites_solution_secondary difmap
_audit_creation_method SHELXL-97
_cell_angle_alpha 103.213(4)
_cell_angle_beta 97.971(4)
_cell_angle_gamma 105.300(3)
_cell_formula_units_Z 2
_cell_length_a 7.0262(4)
_cell_length_b 8.4500(5)
_cell_length_c 12.2755(9)
_cell_measurement_reflns_used 3085
_cell_measurement_temperature 296(2)
_cell_measurement_theta_max 27.530
_cell_measurement_theta_min 1.90
_cell_volume 668.83(8)
_computing_cell_refinement 'Bruker SMART'
_computing_data_collection 'Bruker SMART'
_computing_data_reduction 'Bruker SMART'
_computing_molecular_graphics 'Bruker SHELXTL'
_computing_publication_material 'Bruker SHELXTL'
_computing_structure_refinement 'SHELXL-97 (Sheldrick, 1997)'
_computing_structure_solution 'SHELXS-97 (Sheldrick, 1990)'
_diffrn_ambient_temperature 296(2)
_diffrn_detector_area_resol_mean none
_diffrn_measured_fraction_theta_full 0.983
_diffrn_measured_fraction_theta_max 0.983
_diffrn_measurement_device_type 'CCD area detector'
_diffrn_measurement_method 'phi and omega scans'
_diffrn_radiation_monochromator graphite
_diffrn_radiation_source 'fine-focus sealed tube'
_diffrn_radiation_type MoK\a
_diffrn_radiation_wavelength 0.71073
_diffrn_reflns_av_R_equivalents 0.0145
_diffrn_reflns_av_sigmaI/netI 0.0138
_diffrn_reflns_limit_h_max 8
_diffrn_reflns_limit_h_min -9
_diffrn_reflns_limit_k_max 10
_diffrn_reflns_limit_k_min -10
_diffrn_reflns_limit_l_max 15
_diffrn_reflns_limit_l_min -15
_diffrn_reflns_number 10528
_diffrn_reflns_theta_full 27.59
_diffrn_reflns_theta_max 27.59
_diffrn_reflns_theta_min 1.74
_diffrn_standards_decay_% none
_diffrn_standards_interval_count none
_diffrn_standards_interval_time none
_diffrn_standards_number none
_exptl_absorpt_coefficient_mu 1.650
_exptl_absorpt_correction_T_max 0.743
_exptl_absorpt_correction_T_min 0.714
_exptl_absorpt_correction_type multi-scan
_exptl_absorpt_process_details SADABS
_exptl_crystal_colour purple
_exptl_crystal_density_diffrn 1.718
_exptl_crystal_density_meas ?
_exptl_crystal_density_method 'not measured'
_exptl_crystal_description block
_exptl_crystal_F_000 358
_exptl_crystal_size_max 0.21
_exptl_crystal_size_mid 0.20
_exptl_crystal_size_min 0.18
_refine_diff_density_max 0.778
_refine_diff_density_min -0.779
_refine_diff_density_rms 0.080
_refine_ls_extinction_coef 0.011(2)
_refine_ls_extinction_expression Fc^*^=kFc[1+0.001xFc^2^\l^3^/sin(2\q)]^-1/4^
_refine_ls_extinction_method SHELXL
_refine_ls_goodness_of_fit_ref 1.055
_refine_ls_hydrogen_treatment mixed
_refine_ls_matrix_type full
_refine_ls_number_parameters 251
_refine_ls_number_reflns 3035
_refine_ls_number_restraints 28
_refine_ls_restrained_S_all 1.052
_refine_ls_R_factor_all 0.0379
_refine_ls_R_factor_gt 0.0331
_refine_ls_shift/su_max 0.001
_refine_ls_shift/su_mean 0.000
_refine_ls_structure_factor_coef Fsqd
_refine_ls_weighting_details
;
calc w=1/[\s^2^(Fo^2^)+(0.0684P)^2^+0.4811P] where P=(Fo^2^+2Fc^2^)/3
;
_refine_ls_weighting_scheme calc
_refine_ls_wR_factor_gt 0.1033
_refine_ls_wR_factor_ref 0.1076
_reflns_number_gt 2663
_reflns_number_total 3085
_reflns_threshold_expression >2sigma(I)
_cod_data_source_file c3ce40736e.txt
_cod_data_source_block 1
_cod_depositor_comments
;
The following automatic conversions were performed:

'_exptl_crystal_density_meas' value 'not measured' was changed to '?'
- the value is perceived as not measured.

Automatic conversion script
Id: cif_fix_values 3008 2015-01-20 13:52:24Z robertas 
;
_cod_original_sg_symbol_H-M p-1
_cod_database_code 7210832

loop_
_symmetry_equiv_pos_as_xyz
'x, y, z'
'-x, -y, -z'

loop_
_atom_site_label
_atom_site_type_symbol
_atom_site_fract_x
_atom_site_fract_y
_atom_site_fract_z
_atom_site_U_iso_or_equiv
_atom_site_adp_type
_atom_site_occupancy
_atom_site_symmetry_multiplicity
_atom_site_calc_flag
_atom_site_refinement_flags
Cu1 Cu 0.0000 0.0000 0.0000 0.02784(14) Uani 1 2 d S
Cu2 Cu 0.0000 -0.5000 -0.5000 0.02743(14) Uani 1 2 d S
C7 C 0.5382(3) 0.5916(3) 0.14764(19) 0.0293(4) Uani 1 1 d .
N10 N 0.4698(3) 0.4691(3) 0.19662(16) 0.0342(4) Uani 1 1 d .
N12 N 0.6188(3) 0.7452(3) 0.22291(18) 0.0392(5) Uani 1 1 d .
C8 C 0.6003(4) 0.7149(3) 0.32310(18) 0.0323(5) Uani 1 1 d .
H8 H 0.6437 0.7972 0.3936 0.039 Uiso 1 1 calc R
N11 N 0.5112(3) 0.5506(3) 0.30773(17) 0.0399(5) Uani 1 1 d .
N13 N 0.5354(3) 0.5756(3) 0.03096(16) 0.0326(4) Uani 1 1 d .
N2 N 0.0353(3) -0.4315(3) -0.29023(17) 0.0365(5) Uani 1 1 d .
C1 C 0.0252(4) -0.4292(4) -0.1215(2) 0.0434(6) Uani 1 1 d .
C2 C 0.0639(4) -0.2741(3) -0.23099(18) 0.0298(5) Uani 1 1 d .
H2 H 0.0848 -0.1804 -0.2605 0.036 Uiso 1 1 calc R
N1 N 0.0092(4) -0.5332(3) -0.2226(2) 0.0446(5) Uani 1 1 d .
N3 N 0.0588(4) -0.2682(3) -0.12278(18) 0.0455(6) Uani 1 1 d .
N7 N 0.2987(3) -0.3865(3) -0.48159(18) 0.0325(4) Uani 1 1 d D
N6 N 0.0214(3) -0.7378(3) -0.51010(18) 0.0346(4) Uani 1 1 d D
N8 N 0.0209(3) -0.0820(3) 0.14281(17) 0.0312(4) Uani 1 1 d D
N9 N 0.2999(3) 0.0987(3) 0.04971(18) 0.0325(4) Uani 1 1 d D
C5 C 0.2285(4) -0.0042(4) 0.2108(2) 0.0415(6) Uani 1 1 d D
C6 C 0.3693(4) 0.0094(4) 0.1285(2) 0.0392(5) Uani 1 1 d D
C3 C -0.1668(5) -0.8403(3) -0.4889(2) 0.0445(6) Uani 1 1 d D
C4 C 0.3390(4) -0.2011(4) -0.4496(2) 0.0447(6) Uani 1 1 d D
N4 N 0.0171(6) -0.4245(5) -0.0031(5) 0.0278(8) Uani 0.50 1 d PU
N5 N 0.0053(7) -0.4545(7) 0.0484(4) 0.0321(9) Uani 0.50 1 d PU
H1 H 0.129(3) -0.734(4) -0.459(2) 0.039 Uiso 1 1 d D
H3 H 0.037(5) -0.781(4) -0.5809(18) 0.039 Uiso 1 1 d D
H10 H 0.335(5) -0.416(4) -0.5468(19) 0.039 Uiso 1 1 d D
H9 H 0.366(4) -0.413(4) -0.426(2) 0.039 Uiso 1 1 d D
H4 H -0.169(4) -0.809(4) -0.4094(16) 0.039 Uiso 1 1 d D
H5 H -0.183(4) -0.958(2) -0.513(2) 0.039 Uiso 1 1 d D
H7 H 0.463(3) -0.146(4) -0.466(2) 0.039 Uiso 1 1 d D
H6 H 0.348(4) -0.163(4) -0.3699(16) 0.039 Uiso 1 1 d D
H11 H -0.062(4) -0.059(4) 0.187(2) 0.039 Uiso 1 1 d D
H12 H -0.009(4) -0.196(2) 0.118(2) 0.039 Uiso 1 1 d D
H13 H 0.235(4) 0.110(3) 0.254(2) 0.039 Uiso 1 1 d D
H14 H 0.255(4) -0.078(3) 0.257(2) 0.039 Uiso 1 1 d D
H16 H 0.356(4) -0.104(3) 0.083(2) 0.039 Uiso 1 1 d D
H15 H 0.508(3) 0.059(4) 0.172(2) 0.039 Uiso 1 1 d D
H17 H 0.341(5) 0.078(4) -0.0142(19) 0.039 Uiso 1 1 d D
H18 H 0.338(4) 0.207(2) 0.085(2) 0.039 Uiso 1 1 d D

loop_
_atom_site_aniso_label
_atom_site_aniso_U_11
_atom_site_aniso_U_22
_atom_site_aniso_U_33
_atom_site_aniso_U_23
_atom_site_aniso_U_13
_atom_site_aniso_U_12
Cu1 0.0268(2) 0.0284(2) 0.0279(2) 0.01238(15) 0.00609(15) 0.00361(15)
Cu2 0.0273(2) 0.0235(2) 0.0335(2) 0.01167(15) 0.00757(15) 0.00719(15)
C7 0.0296(11) 0.0321(11) 0.0275(10) 0.0121(8) 0.0071(8) 0.0080(9)
N10 0.0378(11) 0.0358(11) 0.0273(9) 0.0131(8) 0.0073(8) 0.0045(8)
N12 0.0457(12) 0.0341(11) 0.0346(10) 0.0086(8) 0.0089(9) 0.0076(9)
C8 0.0358(12) 0.0350(12) 0.0213(9) 0.0024(8) 0.0052(8) 0.0081(9)
N11 0.0410(11) 0.0530(13) 0.0268(9) 0.0149(9) 0.0085(8) 0.0122(10)
N13 0.0371(10) 0.0338(10) 0.0284(9) 0.0136(7) 0.0090(8) 0.0082(8)
N2 0.0474(12) 0.0369(11) 0.0268(9) 0.0074(8) 0.0096(8) 0.0160(9)
C1 0.0346(13) 0.0678(18) 0.0370(13) 0.0318(13) 0.0093(10) 0.0152(12)
C2 0.0470(13) 0.0218(10) 0.0247(9) 0.0092(8) 0.0135(9) 0.0120(9)
N1 0.0467(13) 0.0336(11) 0.0593(14) 0.0215(10) 0.0112(11) 0.0148(10)
N3 0.0540(14) 0.0494(14) 0.0267(10) 0.0017(9) 0.0113(9) 0.0113(11)
N7 0.0304(10) 0.0407(11) 0.0280(9) 0.0138(8) 0.0081(8) 0.0090(8)
N6 0.0421(11) 0.0295(10) 0.0318(10) 0.0087(8) 0.0033(9) 0.0127(9)
N8 0.0355(10) 0.0299(10) 0.0304(9) 0.0115(8) 0.0114(8) 0.0087(8)
N9 0.0305(10) 0.0310(10) 0.0338(10) 0.0097(8) 0.0090(8) 0.0039(8)
C5 0.0431(14) 0.0534(16) 0.0276(11) 0.0143(11) 0.0050(10) 0.0128(12)
C6 0.0318(12) 0.0471(15) 0.0388(13) 0.0137(11) 0.0057(10) 0.0119(11)
C3 0.0600(17) 0.0254(12) 0.0460(14) 0.0137(11) 0.0116(13) 0.0062(11)
C4 0.0396(14) 0.0395(14) 0.0429(14) 0.0075(11) 0.0083(11) -0.0045(11)
N4 0.040(2) 0.022(3) 0.023(2) 0.007(2) 0.0085(17) 0.0095(15)
N5 0.038(2) 0.032(3) 0.027(2) 0.011(3) 0.0080(18) 0.0106(17)

loop_
_atom_type_symbol
_atom_type_description
_atom_type_scat_dispersion_real
_atom_type_scat_dispersion_imag
_atom_type_scat_source
C C 0.0033 0.0016 'International Tables Vol C Tables 4.2.6.8 and 6.1.1.4'
H H 0.0000 0.0000 'International Tables Vol C Tables 4.2.6.8 and 6.1.1.4'
N N 0.0061 0.0033 'International Tables Vol C Tables 4.2.6.8 and 6.1.1.4'
Cu Cu 0.3201 1.2651 'International Tables Vol C Tables 4.2.6.8 and 6.1.1.4'

loop_
_geom_angle_atom_site_label_1
_geom_angle_atom_site_label_2
_geom_angle_atom_site_label_3
_geom_angle
_geom_angle_site_symmetry_1
_geom_angle_site_symmetry_3
N9 Cu1 N9 180.00(5) 2 .
N9 Cu1 N8 84.45(8) 2 2
N9 Cu1 N8 95.55(8) . 2
N9 Cu1 N8 95.55(8) 2 .
N9 Cu1 N8 84.45(8) . .
N8 Cu1 N8 180.00(10) 2 .
N7 Cu2 N7 180.00(12) . 2_544
N7 Cu2 N6 84.38(9) . 2_544
N7 Cu2 N6 95.62(9) 2_544 2_544
N7 Cu2 N6 95.62(9) . .
N7 Cu2 N6 84.38(9) 2_544 .
N6 Cu2 N6 180.000(1) 2_544 .
N7 Cu2 N2 89.10(8) . 2_544
N7 Cu2 N2 90.90(8) 2_544 2_544
N6 Cu2 N2 92.14(8) 2_544 2_544
N6 Cu2 N2 87.86(8) . 2_544
N7 Cu2 N2 90.90(8) . .
N7 Cu2 N2 89.10(8) 2_544 .
N6 Cu2 N2 87.86(8) 2_544 .
N6 Cu2 N2 92.14(8) . .
N2 Cu2 N2 180.0 2_544 .
N10 C7 N12 112.8(2) . .
N10 C7 N13 127.9(2) . .
N12 C7 N13 119.3(2) . .
C7 N10 N11 104.00(19) . .
C8 N12 C7 103.8(2) . .
N11 C8 N12 109.9(2) . .
N11 C8 H8 125.0 . .
N12 C8 H8 125.0 . .
C8 N11 N10 109.49(19) . .
N13 N13 C7 113.6(2) 2_665 .
C2 N2 N1 109.6(2) . .
C2 N2 Cu2 119.64(15) . .
N1 N2 Cu2 130.36(17) . .
N1 C1 N3 113.1(2) . .
N1 C1 N4 142.9(3) . .
N3 C1 N4 104.0(3) . .
N1 C1 N5 102.7(3) . 2_545
N3 C1 N5 144.2(3) . 2_545
N4 C1 N5 40.2(2) . 2_545
N2 C2 N3 109.9(2) . .
N2 C2 H2 125.1 . .
N3 C2 H2 125.1 . .
C1 N1 N2 103.9(2) . .
C1 N3 C2 103.5(2) . .
C4 N7 Cu2 108.85(17) . .
C4 N7 H10 108(2) . .
Cu2 N7 H10 110(2) . .
C4 N7 H9 108(2) . .
Cu2 N7 H9 109(2) . .
H10 N7 H9 113(3) . .
C3 N6 Cu2 107.72(16) . .
C3 N6 H1 110.5(19) . .
Cu2 N6 H1 111.3(19) . .
C3 N6 H3 111(2) . .
Cu2 N6 H3 107(2) . .
H1 N6 H3 109(3) . .
C5 N8 Cu1 108.78(15) . .
C5 N8 H11 108(2) . .
Cu1 N8 H11 115(2) . .
C5 N8 H12 111.2(19) . .
Cu1 N8 H12 105.7(19) . .
H11 N8 H12 108(3) . .
C6 N9 Cu1 107.89(15) . .
C6 N9 H17 112(2) . .
Cu1 N9 H17 103(2) . .
C6 N9 H18 109(2) . .
Cu1 N9 H18 112(2) . .
H17 N9 H18 112(3) . .
N8 C5 C6 107.8(2) . .
N8 C5 H13 105.6(18) . .
C6 C5 H13 109.7(18) . .
N8 C5 H14 108.1(18) . .
C6 C5 H14 110.5(18) . .
H13 C5 H14 115(2) . .
N9 C6 C5 107.5(2) . .
N9 C6 H16 107.0(18) . .
C5 C6 H16 108.9(18) . .
N9 C6 H15 117.1(19) . .
C5 C6 H15 108.9(18) . .
H16 C6 H15 107(2) . .
N6 C3 C4 108.0(2) . 2_544
N6 C3 H4 110.5(18) . .
C4 C3 H4 106.5(19) 2_544 .
N6 C3 H5 111.7(19) . .
C4 C3 H5 110.7(19) 2_544 .
H4 C3 H5 109(3) . .
N7 C4 C3 109.1(2) . 2_544
N7 C4 H7 110.6(18) . .
C3 C4 H7 111.6(19) 2_544 .
N7 C4 H6 108.1(19) . .
C3 C4 H6 109.0(19) 2_544 .
H7 C4 H6 108(3) . .
N5 N4 N5 89.2(7) . 2_545
N5 N4 N4 53.1(5) . 2_545
N5 N4 N4 36.0(3) 2_545 2_545
N5 N4 C1 159.9(8) . .
N5 N4 C1 70.8(6) 2_545 .
N4 N4 C1 106.8(6) 2_545 .
N4 N5 N4 90.8(7) . 2_545
N4 N5 N5 54.2(5) . 2_545
N4 N5 N5 36.6(3) 2_545 2_545
N4 N5 C1 159.9(8) . 2_545
N4 N5 C1 69.1(6) 2_545 2_545
N5 N5 C1 105.7(7) 2_545 2_545

loop_
_geom_bond_atom_site_label_1
_geom_bond_atom_site_label_2
_geom_bond_distance
_geom_bond_site_symmetry_2
Cu1 N9 1.998(2) 2
Cu1 N9 1.998(2) .
Cu1 N8 2.0281(19) 2
Cu1 N8 2.0281(19) .
Cu2 N7 2.021(2) .
Cu2 N7 2.021(2) 2_544
Cu2 N6 2.031(2) 2_544
Cu2 N6 2.031(2) .
Cu2 N2 2.468(2) 2_544
Cu2 N2 2.468(2) .
C7 N10 1.329(3) .
C7 N12 1.333(3) .
C7 N13 1.404(3) .
N10 N11 1.332(3) .
N12 C8 1.329(3) .
C8 N11 1.320(3) .
C8 H8 0.9300 .
N13 N13 1.254(4) 2_665
N2 C2 1.309(3) .
N2 N1 1.321(3) .
C1 N1 1.317(4) .
C1 N3 1.323(4) .
C1 N4 1.454(6) .
C1 N5 1.470(7) 2_545
C2 N3 1.324(3) .
C2 H2 0.9300 .
N7 C4 1.464(4) .
N7 H10 0.877(17) .
N7 H9 0.887(18) .
N6 C3 1.470(4) .
N6 H1 0.901(18) .
N6 H3 0.896(18) .
N8 C5 1.470(3) .
N8 H11 0.882(17) .
N8 H12 0.895(18) .
N9 C6 1.463(3) .
N9 H17 0.869(18) .
N9 H18 0.870(18) .
C5 C6 1.511(4) .
C5 H13 0.977(17) .
C5 H14 0.966(17) .
C6 H16 0.968(17) .
C6 H15 0.975(17) .
C3 C4 1.500(4) 2_544
C3 H4 0.955(17) .
C3 H5 0.942(17) .
C4 C3 1.500(4) 2_544
C4 H7 0.947(17) .
C4 H6 0.944(17) .
N4 N5 0.739(5) .
N4 N5 1.005(5) 2_545
N4 N4 1.256(9) 2_545
N5 N4 1.005(5) 2_545
N5 N5 1.239(9) 2_545
N5 C1 1.470(7) 2_545
